data_2238321
loop_
_publ_author_name
'Lopchuk, Justin M.'
'Gribble, Gordon W.'
'Millikan, Sean P.'
'Jasinski, Jerry P.'

_publ_section_title
;
 Bruceolline J:
 2-hydroxy-3,3-dimethyl-2,3-dihydrocyclopenta[<i>b</i>]indol-1(4<i>H</i>)-one
;
_journal_coeditor_code BT6922
_journal_issue 8
_journal_name_full 'Acta Crystallographica Section E'
_journal_page_first o1351
_journal_page_last o1352
_journal_paper_doi 10.1107/S1600536813020527
_journal_volume 69
_journal_year 2013
_chemical_formula_iupac 'C13 H13 N O2'
_chemical_formula_moiety 'C13 H13 N O2'
_chemical_formula_sum 'C13 H13 N O2'
_chemical_formula_weight 215.24
_chemical_name_common 'Bruceolline J'
_chemical_name_systematic
;
2-Hydroxy-3,3-dimethyl-2,3-dihydrocyclopenta[<i>b</i>]indol-1(4<i>H</i>)-one
;
_space_group_crystal_system monoclinic
_space_group_IT_number 14
_space_group_name_Hall '-P 2ybc'
_space_group_name_H-M_alt 'P 1 21/c 1'
_symmetry_space_group_name_Hall '-P 2ybc'
_symmetry_space_group_name_H-M 'P 1 21/c 1'
_atom_sites_solution_hydrogens geom
_atom_sites_solution_primary direct
_audit_creation_method
;
  Olex2 1.2
  (compiled Mar 21 2013 11:17:50, GUI svn.r4446)
;
_cell_angle_alpha 90
_cell_angle_beta 97.207(3)
_cell_angle_gamma 90
_cell_formula_units_Z 4
_cell_length_a 8.2951(3)
_cell_length_b 12.3070(4)
_cell_length_c 10.7340(4)
_cell_measurement_reflns_used 3528
_cell_measurement_temperature 173(2)
_cell_measurement_theta_max 32.9268
_cell_measurement_theta_min 3.3063
_cell_volume 1087.15(7)
_computing_cell_refinement 'CrysAlis PRO (Agilent, 2012)'
_computing_data_collection 'CrysAlis PRO (Agilent, 2012)'
_computing_data_reduction 'CrysAlis PRO (Agilent, 2012)'
_computing_molecular_graphics 'XP in SHELXTL (Sheldrick, 2008)'
_computing_publication_material 'XP in SHELXTL (Sheldrick, 2008)'
_computing_structure_refinement 'SHELXL2012 (Sheldrick, 2008)'
_computing_structure_solution 'SUPERFLIP (Palatinus & Chapuis, 2007)'
_diffrn_ambient_temperature 173(2)
_diffrn_detector_area_resol_mean 16.0416
_diffrn_measured_fraction_theta_full 0.9980
_diffrn_measured_fraction_theta_max 0.9798
_diffrn_measurement_device_type 'Agilent Xcalibur (Eos, Gemini)'
_diffrn_measurement_method '\w scans'
_diffrn_radiation_monochromator graphite
_diffrn_radiation_type 'Mo K\a'
_diffrn_radiation_wavelength 0.7107
_diffrn_reflns_av_R_equivalents 0.0346
_diffrn_reflns_limit_h_max 12
_diffrn_reflns_limit_h_min -12
_diffrn_reflns_limit_k_max 18
_diffrn_reflns_limit_k_min -17
_diffrn_reflns_limit_l_max 15
_diffrn_reflns_limit_l_min -16
_diffrn_reflns_number 13545
_diffrn_reflns_theta_full 25.242
_diffrn_reflns_theta_max 33.002
_diffrn_reflns_theta_min 3.368
_exptl_absorpt_coefficient_mu 0.089
_exptl_absorpt_correction_T_max 1.00000
_exptl_absorpt_correction_T_min 0.78239
_exptl_absorpt_correction_type multi-scan
_exptl_absorpt_process_details
;
(CrysAlis PRO and CrysAlis RED; Agilent, 2012)
;
_exptl_crystal_colour colourless
_exptl_crystal_density_diffrn 1.315
_exptl_crystal_description irregular
_exptl_crystal_F_000 456
_exptl_crystal_size_max 0.44
_exptl_crystal_size_mid 0.38
_exptl_crystal_size_min 0.34
_refine_diff_density_max 0.401
_refine_diff_density_min -0.252
_refine_ls_extinction_method none
_refine_ls_goodness_of_fit_ref 1.038
_refine_ls_hydrogen_treatment constr
_refine_ls_matrix_type full
_refine_ls_number_parameters 148
_refine_ls_number_reflns 3753
_refine_ls_number_restraints 0
_refine_ls_restrained_S_all 1.038
_refine_ls_R_factor_all 0.0660
_refine_ls_R_factor_gt 0.0476
_refine_ls_shift/su_max 0.000
_refine_ls_shift/su_mean 0.000
_refine_ls_structure_factor_coef Fsqd
_refine_ls_weighting_details
;
 w=1/[\s^2^(Fo^2^)+(0.0662P)^2^+0.2062P]
 where P=(Fo^2^+2Fc^2^)/3
;
_refine_ls_weighting_scheme calc
_refine_ls_wR_factor_gt 0.1195
_refine_ls_wR_factor_ref 0.1335
_reflns_number_gt 2888
_reflns_number_total 3753
_reflns_threshold_expression I>2\s(I)
_cod_data_source_file bt6922.cif
_cod_data_source_block I
_cod_database_code 2238321
_cod_database_fobs_code 2238321
_shelx_space_group_comment
;
The symmetry employed for this shelxl refinement is uniquely defined
by the following loop, which should always be used as a source of
symmetry information in preference to the above space-group names.
They are only intended as comments.
;
_shelxl_version_number .000002012

loop_
_space_group_symop_operation_xyz
'x, y, z'
'-x, y+1/2, -z+1/2'
'-x, -y, -z'
'x, -y-1/2, z-1/2'

loop_
_atom_site_type_symbol
_atom_site_label
_atom_site_fract_x
_atom_site_fract_y
_atom_site_fract_z
_atom_site_U_iso_or_equiv
_atom_site_adp_type
_atom_site_calc_flag
_atom_site_occupancy
O O1 0.83909(11) 0.55666(6) 0.93513(8) 0.03008(19) Uani d 1
O O2 1.13253(11) 0.51818(7) 0.82424(8) 0.0297(2) Uani d 1
H H2 1.1552 0.4933 0.8972 0.045 Uiso calc 1
N N1 0.76891(11) 0.21451(7) 0.76238(9) 0.0246(2) Uani d 1
H H1 0.7945 0.1602 0.7152 0.030 Uiso calc 1
C C1 0.83979(13) 0.31258(8) 0.77083(10) 0.0221(2) Uani d 1
C C2 0.98429(13) 0.35821(9) 0.71904(10) 0.0233(2) Uani d 1
C C3 0.98044(14) 0.47719(8) 0.77069(10) 0.0242(2) Uani d 1
H H3 0.9398 0.5254 0.6986 0.029 Uiso calc 1
C C4 0.85291(13) 0.47926(8) 0.86414(9) 0.0230(2) Uani d 1
C C5 0.76844(13) 0.37877(9) 0.85201(10) 0.0233(2) Uani d 1
C C6 0.64335(13) 0.31588(9) 0.90039(10) 0.0239(2) Uani d 1
C C7 0.53565(14) 0.33227(11) 0.98851(11) 0.0301(2) Uani d 1
H H7 0.5298 0.4006 1.0290 0.036 Uiso calc 1
C C8 0.43771(15) 0.24690(12) 1.01561(13) 0.0365(3) Uani d 1
H H8 0.3650 0.2567 1.0764 0.044 Uiso calc 1
C C9 0.44313(15) 0.14681(12) 0.95594(14) 0.0383(3) Uani d 1
H H9 0.3739 0.0899 0.9768 0.046 Uiso calc 1
C C10 0.54722(15) 0.12837(10) 0.86689(13) 0.0333(3) Uani d 1
H H10 0.5498 0.0604 0.8252 0.040 Uiso calc 1
C C11 0.64742(13) 0.21344(9) 0.84131(10) 0.0249(2) Uani d 1
C C12 1.13707(14) 0.29740(10) 0.77445(12) 0.0309(2) Uani d 1
H H12A 1.2332 0.3343 0.7503 0.046 Uiso calc 1
H H12B 1.1332 0.2228 0.7424 0.046 Uiso calc 1
H H12C 1.1429 0.2961 0.8662 0.046 Uiso calc 1
C C13 0.96704(18) 0.35481(12) 0.57537(11) 0.0364(3) Uani d 1
H H13A 0.8664 0.3917 0.5411 0.055 Uiso calc 1
H H13B 0.9636 0.2790 0.5471 0.055 Uiso calc 1
H H13C 1.0601 0.3916 0.5460 0.055 Uiso calc 1

loop_
_atom_site_aniso_label
_atom_site_aniso_U_11
_atom_site_aniso_U_22
_atom_site_aniso_U_33
_atom_site_aniso_U_12
_atom_site_aniso_U_13
_atom_site_aniso_U_23
O1 0.0424(5) 0.0199(4) 0.0285(4) 0.0036(3) 0.0066(3) -0.0047(3)
O2 0.0386(5) 0.0241(4) 0.0273(4) -0.0099(3) 0.0075(3) 0.0006(3)
N1 0.0267(4) 0.0190(4) 0.0284(4) 0.0002(3) 0.0046(3) -0.0042(3)
C1 0.0248(5) 0.0199(4) 0.0216(4) 0.0009(4) 0.0033(3) -0.0015(4)
C2 0.0279(5) 0.0229(5) 0.0197(4) -0.0015(4) 0.0056(4) -0.0019(4)
C3 0.0332(6) 0.0189(4) 0.0210(5) -0.0019(4) 0.0051(4) 0.0009(4)
C4 0.0303(5) 0.0184(4) 0.0201(4) 0.0036(4) 0.0023(4) 0.0001(3)
C5 0.0266(5) 0.0210(5) 0.0228(5) 0.0021(4) 0.0056(4) -0.0008(4)
C6 0.0233(5) 0.0238(5) 0.0245(5) 0.0022(4) 0.0027(4) 0.0020(4)
C7 0.0265(5) 0.0358(6) 0.0289(5) 0.0046(4) 0.0064(4) 0.0019(5)
C8 0.0271(6) 0.0474(7) 0.0364(6) 0.0022(5) 0.0090(5) 0.0099(6)
C9 0.0282(6) 0.0386(7) 0.0485(8) -0.0043(5) 0.0068(5) 0.0136(6)
C10 0.0293(6) 0.0262(6) 0.0436(7) -0.0029(4) 0.0022(5) 0.0052(5)
C11 0.0232(5) 0.0227(5) 0.0283(5) 0.0013(4) 0.0017(4) 0.0023(4)
C12 0.0276(6) 0.0250(5) 0.0405(6) 0.0014(4) 0.0062(4) -0.0033(5)
C13 0.0477(7) 0.0408(7) 0.0217(5) -0.0070(6) 0.0080(5) -0.0050(5)

loop_
_atom_type_symbol
_atom_type_description
_atom_type_scat_dispersion_real
_atom_type_scat_dispersion_imag
_atom_type_scat_source
C C 0.0033 0.0016 'International Tables Vol C Tables 4.2.6.8 and 6.1.1.4'
H H 0.0000 0.0000 'International Tables Vol C Tables 4.2.6.8 and 6.1.1.4'
N N 0.0061 0.0033 'International Tables Vol C Tables 4.2.6.8 and 6.1.1.4'
O O 0.0106 0.0060 'International Tables Vol C Tables 4.2.6.8 and 6.1.1.4'

loop_
_geom_angle_atom_site_label_1
_geom_angle_atom_site_label_2
_geom_angle_atom_site_label_3
_geom_angle
C3 O2 H2 109.5
C1 N1 H1 125.9
C1 N1 C11 108.15(9)
C11 N1 H1 125.9
N1 C1 C2 132.79(9)
N1 C1 C5 110.80(10)
C5 C1 C2 116.19(9)
C1 C2 C3 99.60(8)
C1 C2 C12 109.66(9)
C1 C2 C13 112.76(9)
C12 C2 C3 111.89(9)
C12 C2 C13 110.31(10)
C13 C2 C3 112.23(9)
O2 C3 C2 114.89(9)
O2 C3 H3 107.5
O2 C3 C4 112.27(8)
C2 C3 H3 107.5
C4 C3 C2 106.90(8)
C4 C3 H3 107.5
O1 C4 C3 122.49(10)
O1 C4 C5 130.25(10)
C5 C4 C3 107.22(8)
C1 C5 C4 109.06(9)
C1 C5 C6 107.19(10)
C4 C5 C6 143.48(10)
C7 C6 C5 135.84(11)
C7 C6 C11 119.12(10)
C11 C6 C5 104.97(9)
C6 C7 H7 120.8
C8 C7 C6 118.46(12)
C8 C7 H7 120.8
C7 C8 H8 119.2
C7 C8 C9 121.50(12)
C9 C8 H8 119.2
C8 C9 H9 119.3
C10 C9 C8 121.45(11)
C10 C9 H9 119.3
C9 C10 H10 121.5
C9 C10 C11 117.03(12)
C11 C10 H10 121.5
N1 C11 C6 108.88(9)
C10 C11 N1 128.63(11)
C10 C11 C6 122.44(11)
C2 C12 H12A 109.5
C2 C12 H12B 109.5
C2 C12 H12C 109.5
H12A C12 H12B 109.5
H12A C12 H12C 109.5
H12B C12 H12C 109.5
C2 C13 H13A 109.5
C2 C13 H13B 109.5
C2 C13 H13C 109.5
H13A C13 H13B 109.5
H13A C13 H13C 109.5
H13B C13 H13C 109.5

loop_
_geom_bond_atom_site_label_1
_geom_bond_atom_site_label_2
_geom_bond_distance
O1 C4 1.2341(13)
O2 H2 0.8400
O2 C3 1.4122(14)
N1 H1 0.8800
N1 C1 1.3406(13)
N1 C11 1.3956(14)
C1 C2 1.4928(15)
C1 C5 1.3793(14)
C2 C3 1.5675(15)
C2 C12 1.5267(16)
C2 C13 1.5313(15)
C3 H3 1.0000
C3 C4 1.5467(15)
C4 C5 1.4194(15)
C5 C6 1.4425(15)
C6 C7 1.3948(15)
C6 C11 1.4136(15)
C7 H7 0.9500
C7 C8 1.3812(19)
C8 H8 0.9500
C8 C9 1.392(2)
C9 H9 0.9500
C9 C10 1.3849(19)
C10 H10 0.9500
C10 C11 1.3854(16)
C12 H12A 0.9800
C12 H12B 0.9800
C12 H12C 0.9800
C13 H13A 0.9800
C13 H13B 0.9800
C13 H13C 0.9800

loop_
_geom_hbond_atom_site_label_D
_geom_hbond_atom_site_label_H
_geom_hbond_atom_site_label_A
_geom_hbond_site_symmetry_A
_geom_hbond_distance_DH
_geom_hbond_distance_HA
_geom_hbond_distance_DA
_geom_hbond_angle_DHA
O2 H2 O1 3_767 0.84 1.90 2.7245(12) 168.2
N1 H1 O2 2_746 0.88 1.91 2.7500(12) 157.8

loop_
_geom_torsion_atom_site_label_1
_geom_torsion_atom_site_label_2
_geom_torsion_atom_site_label_3
_geom_torsion_atom_site_label_4
_geom_torsion
O1 C4 C5 C1 -172.60(11)
O1 C4 C5 C6 0.2(2)
O2 C3 C4 O1 41.66(14)
O2 C3 C4 C5 -136.56(9)
N1 C1 C2 C3 178.95(11)
N1 C1 C2 C12 -63.53(15)
N1 C1 C2 C13 59.81(16)
N1 C1 C5 C4 176.56(9)
N1 C1 C5 C6 1.03(13)
C1 N1 C11 C6 0.28(12)
C1 N1 C11 C10 -177.10(12)
C1 C2 C3 O2 134.83(9)
C1 C2 C3 C4 9.56(10)
C1 C5 C6 C7 175.93(13)
C1 C5 C6 C11 -0.81(12)
C2 C1 C5 C4 1.24(13)
C2 C1 C5 C6 -174.29(9)
C2 C3 C4 O1 168.51(10)
C2 C3 C4 C5 -9.72(11)
C3 C4 C5 C1 5.44(12)
C3 C4 C5 C6 178.25(14)
C4 C5 C6 C7 3.0(3)
C4 C5 C6 C11 -173.69(15)
C5 C1 C2 C3 -7.02(12)
C5 C1 C2 C12 110.49(11)
C5 C1 C2 C13 -126.17(11)
C5 C6 C7 C8 -175.79(12)
C5 C6 C11 N1 0.33(12)
C5 C6 C11 C10 177.91(11)
C6 C7 C8 C9 -0.91(19)
C7 C6 C11 N1 -177.07(10)
C7 C6 C11 C10 0.51(17)
C7 C8 C9 C10 0.1(2)
C8 C9 C10 C11 0.97(19)
C9 C10 C11 N1 175.78(11)
C9 C10 C11 C6 -1.28(18)
C11 N1 C1 C2 173.45(11)
C11 N1 C1 C5 -0.82(12)
C11 C6 C7 C8 0.61(17)
C12 C2 C3 O2 19.00(12)
C12 C2 C3 C4 -106.28(10)
C13 C2 C3 O2 -105.63(11)
C13 C2 C3 C4 129.09(10)
